data_2109018
loop_
_publ_author_name
'Langer, Dominik'
'Wicher, Barbara'
'Bendzinska-Berus, Wioletta'
'Bednarczyk-Cwynar, Barbara'
'Tykarska, Ewa'

_publ_section_title
;
 Insights into isostructural and non-isostructural crystals of esters of
 oleanolic acid and its 11-oxo derivatives
;
_journal_issue 4
_journal_name_full 'Acta Crystallographica Section B'
_journal_page_first
;
;
_journal_paper_doi 10.1107/S2052520622005972
_journal_volume 78
_journal_year 2022
_chemical_absolute_configuration syn
_chemical_formula_moiety 'C34 H56 O3'
_chemical_formula_sum 'C34 H56 O3'
_chemical_formula_weight 512.78
_chemical_name_common
;
iso-butyl ester of oleanolic acid
;
_space_group_crystal_system orthorhombic
_space_group_IT_number 19
_space_group_name_Hall 'P 2ac 2ab'
_space_group_name_H-M_alt 'P 21 21 21'
_atom_sites_solution_hydrogens geom
_atom_sites_solution_primary direct
_atom_sites_solution_secondary difmap
_audit_creation_method SHELXL-2014/7
_cell_angle_alpha 90
_cell_angle_beta 90
_cell_angle_gamma 90
_cell_formula_units_Z 4
_cell_length_a 10.3008(2)
_cell_length_b 16.2751(2)
_cell_length_c 17.6374(2)
_cell_measurement_reflns_used 9251
_cell_measurement_temperature 130(2)
_cell_measurement_theta_max 76.2430
_cell_measurement_theta_min 3.6390
_cell_volume 2956.85(8)
_computing_cell_refinement 'CrysAlisPro 1.171.38.43 (Rigaku OD, 2015)'
_computing_data_collection 'CrysAlisPro 1.171.38.43 (Rigaku OD, 2015)'
_computing_data_reduction 'CrysAlisPro 1.171.38.43 (Rigaku OD, 2015)'
_computing_molecular_graphics
;
Mercury (Macrae et al., 2008)
;
_computing_publication_material 'SHELXL-2016/4 (Sheldrick, 2016)'
_computing_structure_refinement 'SHELXL-2016/4 (Sheldrick, 2016)'
_computing_structure_solution 'SIR2004 (Burla et al., 2005)'
_diffrn_ambient_temperature 130(2)
_diffrn_detector_area_resol_mean 10.3991
_diffrn_measured_fraction_theta_full 1.000
_diffrn_measured_fraction_theta_max 1.000
_diffrn_measurement_device_type 'SuperNova, Dual, Cu at zero, Atlas'
_diffrn_measurement_method '\w scans'
_diffrn_radiation_type CuK\a
_diffrn_radiation_wavelength 1.54184
_diffrn_reflns_av_R_equivalents 0.0271
_diffrn_reflns_av_unetI/netI 0.0281
_diffrn_reflns_Laue_measured_fraction_full 1.000
_diffrn_reflns_Laue_measured_fraction_max 1.000
_diffrn_reflns_limit_h_max 12
_diffrn_reflns_limit_h_min -12
_diffrn_reflns_limit_k_max 20
_diffrn_reflns_limit_k_min -16
_diffrn_reflns_limit_l_max 17
_diffrn_reflns_limit_l_min -22
_diffrn_reflns_number 17199
_diffrn_reflns_point_group_measured_fraction_full 0.987
_diffrn_reflns_point_group_measured_fraction_max 0.976
_diffrn_reflns_theta_full 67.684
_diffrn_reflns_theta_max 74.503
_diffrn_reflns_theta_min 3.695
_diffrn_source 'SuperNova (Cu) X-ray Source'
_exptl_absorpt_coefficient_mu 0.542
_exptl_absorpt_correction_T_max 1.00000
_exptl_absorpt_correction_T_min 0.95370
_exptl_absorpt_correction_type multi-scan
_exptl_absorpt_process_details
;
CrysAlisPro 1.171.38.43 (Rigaku Oxford Diffraction, 2015)
Empirical absorption correction using spherical harmonics,
 implemented in SCALE3 ABSPACK scaling algorithm.
;
_exptl_crystal_colour colourless
_exptl_crystal_density_diffrn 1.152
_exptl_crystal_description block
_exptl_crystal_F_000 1136
_exptl_crystal_size_max 0.200
_exptl_crystal_size_mid 0.200
_exptl_crystal_size_min 0.200
_refine_diff_density_max 0.176
_refine_diff_density_min -0.228
_refine_diff_density_rms 0.047
_refine_ls_abs_structure_details
;
 Flack x determined using 2365 quotients [(I+)-(I-)]/[(I+)+(I-)]
 (Parsons, Flack and Wagner, Acta Cryst. B69 (2013) 249-259).
;
_refine_ls_abs_structure_Flack -0.02(8)
_refine_ls_extinction_method none
_refine_ls_goodness_of_fit_ref 1.035
_refine_ls_hydrogen_treatment constr
_refine_ls_matrix_type full
_refine_ls_number_parameters 343
_refine_ls_number_reflns 5878
_refine_ls_number_restraints 0
_refine_ls_restrained_S_all 1.035
_refine_ls_R_factor_all 0.0356
_refine_ls_R_factor_gt 0.0340
_refine_ls_shift/su_max 0.000
_refine_ls_shift/su_mean 0.000
_refine_ls_structure_factor_coef Fsqd
_refine_ls_weighting_details 'w=1/[\s^2^(Fo^2^)+(0.0555P)^2^+0.4032P] where P=(Fo^2^+2Fc^2^)/3'
_refine_ls_weighting_scheme calc
_refine_ls_wR_factor_gt 0.0868
_refine_ls_wR_factor_ref 0.0892
_reflns_Friedel_coverage 0.736
_reflns_Friedel_fraction_full 0.969
_reflns_Friedel_fraction_max 0.945
_reflns_number_gt 5701
_reflns_number_total 5878
_reflns_threshold_expression 'I > 2\s(I)'
_cod_data_source_file rm5063sup1.cif
_cod_data_source_block 6_isobutyl-OA
_cod_database_code 2109018
_publcif_datablock.id {1159101c-cfb4-44aa-a201-1b28e17b5c0d}

_shelx_shelxl_version_number 2014/7
_shelx_space_group_comment
;
The symmetry employed for this shelxl refinement is uniquely defined
by the following loop, which should always be used as a source of
symmetry information in preference to the above space-group names.
They are only intended as comments.
;
_shelx_estimated_absorpt_t_min 0.899
_shelx_estimated_absorpt_t_max 0.899
_oxdiff_exptl_absorpt_empirical_full_min 0.919
_oxdiff_exptl_absorpt_empirical_full_max 1.121
_oxdiff_exptl_absorpt_empirical_details
;
Empirical correction (ABSPACK) includes:
- Absorption correction using spherical harmonics
- Frame scaling
;

loop_
_space_group_symop_operation_xyz
'x, y, z'
'-x+1/2, -y, z+1/2'
'x+1/2, -y+1/2, -z'
'-x, y+1/2, -z+1/2'

loop_
_atom_site_label
_atom_site_type_symbol
_atom_site_fract_x
_atom_site_fract_y
_atom_site_fract_z
_atom_site_U_iso_or_equiv
_atom_site_adp_type
_atom_site_occupancy
_atom_site_site_symmetry_order
_atom_site_calc_flag
_atom_site_refinement_flags_posn
_atom_site_refinement_flags_adp
_atom_site_refinement_flags_occupancy
_atom_site_disorder_assembly
_atom_site_disorder_group
C1 C 0.68208(16) 0.20749(10) 0.42167(9) 0.0167(3) Uani 1 1 d . . . . .
H1A H 0.6285 0.2563 0.4095 0.020 Uiso 1 1 calc R U . . .
H1B H 0.7706 0.2269 0.4341 0.020 Uiso 1 1 calc R U . . .
C2 C 0.68883(17) 0.15193(10) 0.35192(9) 0.0196(3) Uani 1 1 d . . . . .
H2A H 0.6000 0.1353 0.3369 0.023 Uiso 1 1 calc R U . . .
H2B H 0.7282 0.1825 0.3091 0.023 Uiso 1 1 calc R U . . .
C3 C 0.76948(17) 0.07574(10) 0.36882(9) 0.0188(3) Uani 1 1 d . . . . .
H3 H 0.8585 0.0942 0.3838 0.023 Uiso 1 1 calc R U . . .
C4 C 0.71443(17) 0.02338(10) 0.43416(9) 0.0184(3) Uani 1 1 d . . . . .
C5 C 0.69561(16) 0.08063(9) 0.50400(9) 0.0154(3) Uani 1 1 d . . . . .
H5 H 0.7857 0.0963 0.5194 0.018 Uiso 1 1 calc R U . . .
C6 C 0.63852(17) 0.03819(10) 0.57389(9) 0.0181(3) Uani 1 1 d . . . . .
H6A H 0.6771 -0.0173 0.5791 0.022 Uiso 1 1 calc R U . . .
H6B H 0.5437 0.0317 0.5672 0.022 Uiso 1 1 calc R U . . .
C7 C 0.66508(17) 0.08779(10) 0.64603(9) 0.0182(3) Uani 1 1 d . . . . .
H7A H 0.7589 0.0840 0.6578 0.022 Uiso 1 1 calc R U . . .
H7B H 0.6174 0.0619 0.6885 0.022 Uiso 1 1 calc R U . . .
C8 C 0.62695(15) 0.17974(10) 0.64249(8) 0.0139(3) Uani 1 1 d . . . . .
C9 C 0.65898(15) 0.21698(9) 0.56345(9) 0.0137(3) Uani 1 1 d . . . . .
H9 H 0.7558 0.2213 0.5625 0.016 Uiso 1 1 calc R U . . .
C10 C 0.62416(15) 0.16406(10) 0.49172(9) 0.0143(3) Uani 1 1 d . . . . .
C11 C 0.61092(17) 0.30644(10) 0.55914(9) 0.0183(3) Uani 1 1 d . . . . .
H11A H 0.6551 0.3346 0.5166 0.022 Uiso 1 1 calc R U . . .
H11B H 0.5166 0.3066 0.5484 0.022 Uiso 1 1 calc R U . . .
C12 C 0.63585(16) 0.35336(10) 0.63132(9) 0.0172(3) Uani 1 1 d . . . . .
H12 H 0.6200 0.4109 0.6303 0.021 Uiso 1 1 calc R U . . .
C13 C 0.67792(15) 0.32176(9) 0.69637(9) 0.0150(3) Uani 1 1 d . . . . .
C14 C 0.70812(16) 0.22947(9) 0.70403(9) 0.0145(3) Uani 1 1 d . . . . .
C15 C 0.67325(17) 0.19832(10) 0.78450(9) 0.0171(3) Uani 1 1 d . . . . .
H15A H 0.5780 0.1911 0.7877 0.020 Uiso 1 1 calc R U . . .
H15B H 0.7137 0.1438 0.7922 0.020 Uiso 1 1 calc R U . . .
C16 C 0.71672(16) 0.25544(10) 0.84850(9) 0.0175(3) Uani 1 1 d . . . . .
H16A H 0.8125 0.2605 0.8479 0.021 Uiso 1 1 calc R U . . .
H16B H 0.6908 0.2318 0.8979 0.021 Uiso 1 1 calc R U . . .
C17 C 0.65521(16) 0.34083(10) 0.83919(9) 0.0161(3) Uani 1 1 d . . . . .
C18 C 0.69950(16) 0.37937(10) 0.76352(9) 0.0157(3) Uani 1 1 d . . . . .
H18A H 0.6438 0.4288 0.7548 0.019 Uiso 1 1 calc R U . . .
C19 C 0.84168(17) 0.40997(10) 0.76786(9) 0.0189(3) Uani 1 1 d . . . . .
H19A H 0.8995 0.3615 0.7710 0.023 Uiso 1 1 calc R U . . .
H19B H 0.8624 0.4391 0.7201 0.023 Uiso 1 1 calc R U . . .
C20 C 0.87253(17) 0.46729(11) 0.83456(10) 0.0204(3) Uani 1 1 d . . . . .
C21 C 0.83081(17) 0.42499(11) 0.90833(9) 0.0205(3) Uani 1 1 d . . . . .
H21A H 0.8864 0.3762 0.9169 0.025 Uiso 1 1 calc R U . . .
H21B H 0.8444 0.4632 0.9512 0.025 Uiso 1 1 calc R U . . .
C22 C 0.68831(17) 0.39807(11) 0.90699(9) 0.0203(3) Uani 1 1 d . . . . .
H22A H 0.6325 0.4475 0.9044 0.024 Uiso 1 1 calc R U . . .
H22B H 0.6681 0.3691 0.9549 0.024 Uiso 1 1 calc R U . . .
C23 C 0.8184(2) -0.04128(11) 0.45361(10) 0.0274(4) Uani 1 1 d . . . . .
H23A H 0.7846 -0.0788 0.4923 0.041 Uiso 1 1 calc R U . . .
H23B H 0.8962 -0.0137 0.4730 0.041 Uiso 1 1 calc R U . . .
H23C H 0.8407 -0.0725 0.4079 0.041 Uiso 1 1 calc R U . . .
C24 C 0.59066(19) -0.02210(11) 0.40986(10) 0.0253(4) Uani 1 1 d . . . . .
H24A H 0.6112 -0.0601 0.3685 0.038 Uiso 1 1 calc R U . . .
H24B H 0.5258 0.0178 0.3925 0.038 Uiso 1 1 calc R U . . .
H24C H 0.5560 -0.0530 0.4530 0.038 Uiso 1 1 calc R U . . .
C25 C 0.47704(16) 0.15471(11) 0.47748(9) 0.0192(3) Uani 1 1 d . . . . .
H25A H 0.4336 0.2072 0.4875 0.029 Uiso 1 1 calc R U . . .
H25B H 0.4419 0.1124 0.5113 0.029 Uiso 1 1 calc R U . . .
H25C H 0.4623 0.1386 0.4246 0.029 Uiso 1 1 calc R U . . .
C26 C 0.48044(16) 0.18742(11) 0.65988(9) 0.0190(3) Uani 1 1 d . . . . .
H26A H 0.4581 0.2454 0.6672 0.029 Uiso 1 1 calc R U . . .
H26B H 0.4600 0.1565 0.7061 0.029 Uiso 1 1 calc R U . . .
H26C H 0.4303 0.1652 0.6174 0.029 Uiso 1 1 calc R U . . .
C27 C 0.85672(16) 0.21715(10) 0.69396(9) 0.0188(3) Uani 1 1 d . . . . .
H27A H 0.8839 0.2401 0.6451 0.028 Uiso 1 1 calc R U . . .
H27B H 0.8770 0.1583 0.6954 0.028 Uiso 1 1 calc R U . . .
H27C H 0.9029 0.2452 0.7350 0.028 Uiso 1 1 calc R U . . .
C30 C 0.8044(2) 0.55044(11) 0.82608(11) 0.0306(4) Uani 1 1 d . . . . .
H30A H 0.7106 0.5418 0.8213 0.046 Uiso 1 1 calc R U . . .
H30B H 0.8369 0.5784 0.7807 0.046 Uiso 1 1 calc R U . . .
H30C H 0.8220 0.5843 0.8708 0.046 Uiso 1 1 calc R U . . .
C29 C 1.01926(19) 0.48189(13) 0.83724(11) 0.0289(4) Uani 1 1 d . . . . .
H29A H 1.0397 0.5199 0.8786 0.043 Uiso 1 1 calc R U . . .
H29B H 1.0481 0.5056 0.7890 0.043 Uiso 1 1 calc R U . . .
H29C H 1.0639 0.4295 0.8458 0.043 Uiso 1 1 calc R U . . .
C28 C 0.50712(16) 0.33444(10) 0.84042(9) 0.0189(3) Uani 1 1 d . . . . .
C31 C 0.32596(18) 0.27774(13) 0.90561(11) 0.0272(4) Uani 1 1 d . . . . .
H31A H 0.2845 0.3307 0.8922 0.033 Uiso 1 1 calc R U . . .
H31B H 0.3058 0.2659 0.9594 0.033 Uiso 1 1 calc R U . . .
C32 C 0.26953(18) 0.21015(12) 0.85629(10) 0.0237(4) Uani 1 1 d . . . . .
H32 H 0.2923 0.2220 0.8023 0.028 Uiso 1 1 calc R U . . .
C34 C 0.1215(2) 0.21230(14) 0.86429(13) 0.0351(5) Uani 1 1 d . . . . .
H34A H 0.0980 0.2067 0.9179 0.053 Uiso 1 1 calc R U . . .
H34B H 0.0834 0.1669 0.8353 0.053 Uiso 1 1 calc R U . . .
H34C H 0.0885 0.2647 0.8448 0.053 Uiso 1 1 calc R U . . .
C33 C 0.3240(2) 0.12611(13) 0.87717(11) 0.0314(4) Uani 1 1 d . . . . .
H33A H 0.4189 0.1274 0.8737 0.047 Uiso 1 1 calc R U . . .
H33B H 0.2898 0.0847 0.8422 0.047 Uiso 1 1 calc R U . . .
H33C H 0.2983 0.1122 0.9291 0.047 Uiso 1 1 calc R U . . .
O29 O 0.46554(12) 0.28530(8) 0.89667(7) 0.0244(3) Uani 1 1 d . . . . .
O28 O 0.43425(12) 0.37121(8) 0.79898(8) 0.0256(3) Uani 1 1 d . . . . .
O3 O 0.78171(14) 0.02494(8) 0.30331(7) 0.0273(3) Uani 1 1 d . . . . .
H3O H 0.8212 0.0508 0.2691 0.033 Uiso 1 1 calc R U . . .

loop_
_atom_site_aniso_label
_atom_site_aniso_U_11
_atom_site_aniso_U_22
_atom_site_aniso_U_33
_atom_site_aniso_U_23
_atom_site_aniso_U_13
_atom_site_aniso_U_12
C1 0.0194(8) 0.0158(7) 0.0148(7) 0.0009(6) 0.0006(6) -0.0003(6)
C2 0.0228(8) 0.0219(8) 0.0140(7) 0.0001(6) 0.0008(6) -0.0021(7)
C3 0.0204(8) 0.0191(7) 0.0170(7) -0.0047(6) 0.0034(6) -0.0029(6)
C4 0.0222(8) 0.0167(7) 0.0163(7) -0.0020(6) 0.0011(6) -0.0016(7)
C5 0.0164(7) 0.0147(7) 0.0150(7) -0.0004(6) 0.0006(6) -0.0007(6)
C6 0.0231(8) 0.0145(7) 0.0167(7) 0.0007(6) 0.0010(6) -0.0018(6)
C7 0.0239(8) 0.0154(7) 0.0151(7) 0.0017(6) -0.0011(6) -0.0004(6)
C8 0.0144(7) 0.0144(7) 0.0130(7) -0.0002(6) 0.0004(6) 0.0004(6)
C9 0.0138(7) 0.0142(7) 0.0130(7) 0.0006(6) -0.0009(6) 0.0000(6)
C10 0.0139(7) 0.0159(7) 0.0131(6) -0.0004(6) -0.0001(6) -0.0006(6)
C11 0.0232(8) 0.0163(7) 0.0152(7) 0.0003(6) -0.0023(6) 0.0033(6)
C12 0.0213(8) 0.0130(7) 0.0174(7) -0.0001(6) 0.0005(6) 0.0022(6)
C13 0.0132(7) 0.0161(7) 0.0158(7) -0.0010(6) 0.0014(6) -0.0003(6)
C14 0.0147(7) 0.0154(7) 0.0136(6) -0.0001(6) -0.0004(6) 0.0011(6)
C15 0.0211(8) 0.0158(7) 0.0143(7) 0.0010(6) -0.0009(6) -0.0003(6)
C16 0.0181(7) 0.0207(8) 0.0138(7) 0.0011(6) -0.0013(6) -0.0003(6)
C17 0.0142(7) 0.0203(7) 0.0138(7) -0.0024(6) 0.0002(6) 0.0008(6)
C18 0.0160(7) 0.0158(7) 0.0153(7) -0.0010(6) -0.0013(6) 0.0021(6)
C19 0.0197(8) 0.0191(7) 0.0179(7) 0.0001(6) 0.0015(6) -0.0027(6)
C20 0.0210(8) 0.0202(8) 0.0199(7) -0.0014(7) -0.0011(6) -0.0042(6)
C21 0.0203(8) 0.0240(8) 0.0172(7) -0.0024(6) -0.0026(6) -0.0033(7)
C22 0.0190(8) 0.0260(8) 0.0160(7) -0.0046(6) 0.0004(6) -0.0017(7)
C23 0.0391(11) 0.0199(8) 0.0230(8) -0.0050(7) 0.0008(8) 0.0079(8)
C24 0.0314(9) 0.0228(8) 0.0217(8) -0.0052(7) 0.0024(7) -0.0114(8)
C25 0.0149(8) 0.0252(8) 0.0175(7) -0.0022(6) -0.0010(6) 0.0002(6)
C26 0.0161(8) 0.0242(8) 0.0168(7) -0.0016(6) 0.0013(6) -0.0013(6)
C27 0.0158(8) 0.0208(8) 0.0198(7) -0.0016(6) -0.0012(6) 0.0024(6)
C30 0.0430(12) 0.0203(8) 0.0286(9) -0.0032(7) -0.0049(9) -0.0014(8)
C29 0.0244(9) 0.0361(10) 0.0262(9) -0.0029(8) -0.0008(7) -0.0114(8)
C28 0.0174(8) 0.0214(8) 0.0177(7) -0.0062(6) 0.0003(6) -0.0003(6)
C31 0.0179(8) 0.0365(10) 0.0271(9) -0.0046(8) 0.0061(7) -0.0036(7)
C32 0.0215(9) 0.0283(9) 0.0213(8) 0.0014(7) 0.0004(7) -0.0017(7)
C34 0.0220(9) 0.0382(11) 0.0452(12) 0.0028(9) -0.0035(9) -0.0042(8)
C33 0.0327(10) 0.0323(9) 0.0290(9) 0.0063(8) 0.0018(8) 0.0006(9)
O29 0.0170(6) 0.0340(7) 0.0223(6) 0.0004(5) 0.0029(5) -0.0044(5)
O28 0.0168(6) 0.0314(6) 0.0285(6) 0.0000(5) -0.0032(5) 0.0043(5)
O3 0.0402(8) 0.0241(6) 0.0175(5) -0.0053(5) 0.0088(5) -0.0037(6)

loop_
_atom_type_symbol
_atom_type_description
_atom_type_scat_dispersion_real
_atom_type_scat_dispersion_imag
_atom_type_scat_source
C C 0.0181 0.0091 'International Tables Vol C Tables 4.2.6.8 and 6.1.1.4'
H H 0.0000 0.0000 'International Tables Vol C Tables 4.2.6.8 and 6.1.1.4'
O O 0.0492 0.0322 'International Tables Vol C Tables 4.2.6.8 and 6.1.1.4'

loop_
_geom_angle_atom_site_label_1
_geom_angle_atom_site_label_2
_geom_angle_atom_site_label_3
_geom_angle
_geom_angle_site_symmetry_1
_geom_angle_site_symmetry_3
_geom_angle_publ_flag
C2 C1 C10 113.01(13) . . ?
C2 C1 H1A 109.0 . . ?
C10 C1 H1A 109.0 . . ?
C2 C1 H1B 109.0 . . ?
C10 C1 H1B 109.0 . . ?
H1A C1 H1B 107.8 . . ?
C3 C2 C1 110.43(13) . . ?
C3 C2 H2A 109.6 . . ?
C1 C2 H2A 109.6 . . ?
C3 C2 H2B 109.6 . . ?
C1 C2 H2B 109.6 . . ?
H2A C2 H2B 108.1 . . ?
O3 C3 C2 111.20(14) . . ?
O3 C3 C4 108.52(13) . . ?
C2 C3 C4 113.33(14) . . ?
O3 C3 H3 107.9 . . ?
C2 C3 H3 107.9 . . ?
C4 C3 H3 107.9 . . ?
C24 C4 C23 108.08(15) . . ?
C24 C4 C3 111.31(14) . . ?
C23 C4 C3 106.76(14) . . ?
C24 C4 C5 113.96(14) . . ?
C23 C4 C5 108.62(13) . . ?
C3 C4 C5 107.85(13) . . ?
C6 C5 C4 114.52(13) . . ?
C6 C5 C10 108.88(13) . . ?
C4 C5 C10 118.03(13) . . ?
C6 C5 H5 104.6 . . ?
C4 C5 H5 104.6 . . ?
C10 C5 H5 104.6 . . ?
C5 C6 C7 111.26(13) . . ?
C5 C6 H6A 109.4 . . ?
C7 C6 H6A 109.4 . . ?
C5 C6 H6B 109.4 . . ?
C7 C6 H6B 109.4 . . ?
H6A C6 H6B 108.0 . . ?
C6 C7 C8 115.51(13) . . ?
C6 C7 H7A 108.4 . . ?
C8 C7 H7A 108.4 . . ?
C6 C7 H7B 108.4 . . ?
C8 C7 H7B 108.4 . . ?
H7A C7 H7B 107.5 . . ?
C26 C8 C7 108.54(13) . . ?
C26 C8 C9 110.70(13) . . ?
C7 C8 C9 111.03(12) . . ?
C26 C8 C14 109.68(12) . . ?
C7 C8 C14 109.32(12) . . ?
C9 C8 C14 107.56(12) . . ?
C11 C9 C8 110.15(13) . . ?
C11 C9 C10 113.89(12) . . ?
C8 C9 C10 117.36(12) . . ?
C11 C9 H9 104.7 . . ?
C8 C9 H9 104.7 . . ?
C10 C9 H9 104.7 . . ?
C1 C10 C25 107.12(13) . . ?
C1 C10 C5 109.12(13) . . ?
C25 C10 C5 113.58(13) . . ?
C1 C10 C9 107.77(12) . . ?
C25 C10 C9 114.14(13) . . ?
C5 C10 C9 104.92(12) . . ?
C12 C11 C9 112.51(13) . . ?
C12 C11 H11A 109.1 . . ?
C9 C11 H11A 109.1 . . ?
C12 C11 H11B 109.1 . . ?
C9 C11 H11B 109.1 . . ?
H11A C11 H11B 107.8 . . ?
C13 C12 C11 126.06(14) . . ?
C13 C12 H12 117.0 . . ?
C11 C12 H12 117.0 . . ?
C12 C13 C18 118.63(14) . . ?
C12 C13 C14 121.25(14) . . ?
C18 C13 C14 120.10(13) . . ?
C13 C14 C15 110.66(13) . . ?
C13 C14 C27 108.35(13) . . ?
C15 C14 C27 106.91(13) . . ?
C13 C14 C8 109.27(12) . . ?
C15 C14 C8 109.67(12) . . ?
C27 C14 C8 111.96(12) . . ?
C16 C15 C14 114.16(13) . . ?
C16 C15 H15A 108.7 . . ?
C14 C15 H15A 108.7 . . ?
C16 C15 H15B 108.7 . . ?
C14 C15 H15B 108.7 . . ?
H15A C15 H15B 107.6 . . ?
C15 C16 C17 110.50(13) . . ?
C15 C16 H16A 109.5 . . ?
C17 C16 H16A 109.5 . . ?
C15 C16 H16B 109.5 . . ?
C17 C16 H16B 109.5 . . ?
H16A C16 H16B 108.1 . . ?
C28 C17 C16 110.40(14) . . ?
C28 C17 C18 109.56(13) . . ?
C16 C17 C18 109.76(12) . . ?
C28 C17 C22 104.40(13) . . ?
C16 C17 C22 111.70(13) . . ?
C18 C17 C22 110.91(13) . . ?
C13 C18 C17 112.21(13) . . ?
C13 C18 C19 111.93(13) . . ?
C17 C18 C19 111.56(13) . . ?
C13 C18 H18A 106.9 . . ?
C17 C18 H18A 106.9 . . ?
C19 C18 H18A 106.9 . . ?
C20 C19 C18 115.41(14) . . ?
C20 C19 H19A 108.4 . . ?
C18 C19 H19A 108.4 . . ?
C20 C19 H19B 108.4 . . ?
C18 C19 H19B 108.4 . . ?
H19A C19 H19B 107.5 . . ?
C29 C20 C30 108.56(16) . . ?
C29 C20 C21 108.67(15) . . ?
C30 C20 C21 110.55(15) . . ?
C29 C20 C19 108.81(14) . . ?
C30 C20 C19 111.55(14) . . ?
C21 C20 C19 108.63(14) . . ?
C22 C21 C20 112.57(14) . . ?
C22 C21 H21A 109.1 . . ?
C20 C21 H21A 109.1 . . ?
C22 C21 H21B 109.1 . . ?
C20 C21 H21B 109.1 . . ?
H21A C21 H21B 107.8 . . ?
C21 C22 C17 113.18(14) . . ?
C21 C22 H22A 108.9 . . ?
C17 C22 H22A 108.9 . . ?
C21 C22 H22B 108.9 . . ?
C17 C22 H22B 108.9 . . ?
H22A C22 H22B 107.8 . . ?
C4 C23 H23A 109.5 . . ?
C4 C23 H23B 109.5 . . ?
H23A C23 H23B 109.5 . . ?
C4 C23 H23C 109.5 . . ?
H23A C23 H23C 109.5 . . ?
H23B C23 H23C 109.5 . . ?
C4 C24 H24A 109.5 . . ?
C4 C24 H24B 109.5 . . ?
H24A C24 H24B 109.5 . . ?
C4 C24 H24C 109.5 . . ?
H24A C24 H24C 109.5 . . ?
H24B C24 H24C 109.5 . . ?
C10 C25 H25A 109.5 . . ?
C10 C25 H25B 109.5 . . ?
H25A C25 H25B 109.5 . . ?
C10 C25 H25C 109.5 . . ?
H25A C25 H25C 109.5 . . ?
H25B C25 H25C 109.5 . . ?
C8 C26 H26A 109.5 . . ?
C8 C26 H26B 109.5 . . ?
H26A C26 H26B 109.5 . . ?
C8 C26 H26C 109.5 . . ?
H26A C26 H26C 109.5 . . ?
H26B C26 H26C 109.5 . . ?
C14 C27 H27A 109.5 . . ?
C14 C27 H27B 109.5 . . ?
H27A C27 H27B 109.5 . . ?
C14 C27 H27C 109.5 . . ?
H27A C27 H27C 109.5 . . ?
H27B C27 H27C 109.5 . . ?
C20 C30 H30A 109.5 . . ?
C20 C30 H30B 109.5 . . ?
H30A C30 H30B 109.5 . . ?
C20 C30 H30C 109.5 . . ?
H30A C30 H30C 109.5 . . ?
H30B C30 H30C 109.5 . . ?
C20 C29 H29A 109.5 . . ?
C20 C29 H29B 109.5 . . ?
H29A C29 H29B 109.5 . . ?
C20 C29 H29C 109.5 . . ?
H29A C29 H29C 109.5 . . ?
H29B C29 H29C 109.5 . . ?
O28 C28 O29 122.95(16) . . ?
O28 C28 C17 125.33(16) . . ?
O29 C28 C17 111.64(14) . . ?
O29 C31 C32 112.24(15) . . ?
O29 C31 H31A 109.2 . . ?
C32 C31 H31A 109.2 . . ?
O29 C31 H31B 109.2 . . ?
C32 C31 H31B 109.2 . . ?
H31A C31 H31B 107.9 . . ?
C31 C32 C33 111.78(16) . . ?
C31 C32 C34 108.17(16) . . ?
C33 C32 C34 111.40(17) . . ?
C31 C32 H32 108.5 . . ?
C33 C32 H32 108.5 . . ?
C34 C32 H32 108.5 . . ?
C32 C34 H34A 109.5 . . ?
C32 C34 H34B 109.5 . . ?
H34A C34 H34B 109.5 . . ?
C32 C34 H34C 109.5 . . ?
H34A C34 H34C 109.5 . . ?
H34B C34 H34C 109.5 . . ?
C32 C33 H33A 109.5 . . ?
C32 C33 H33B 109.5 . . ?
H33A C33 H33B 109.5 . . ?
C32 C33 H33C 109.5 . . ?
H33A C33 H33C 109.5 . . ?
H33B C33 H33C 109.5 . . ?
C28 O29 C31 116.49(14) . . ?
C3 O3 H3O 109.5 . . ?

loop_
_geom_bond_atom_site_label_1
_geom_bond_atom_site_label_2
_geom_bond_distance
_geom_bond_site_symmetry_2
_geom_bond_publ_flag
C1 C2 1.528(2) . ?
C1 C10 1.543(2) . ?
C1 H1A 0.9900 . ?
C1 H1B 0.9900 . ?
C2 C3 1.522(2) . ?
C2 H2A 0.9900 . ?
C2 H2B 0.9900 . ?
C3 O3 1.4265(19) . ?
C3 C4 1.541(2) . ?
C3 H3 1.0000 . ?
C4 C24 1.535(2) . ?
C4 C23 1.540(3) . ?
C4 C5 1.557(2) . ?
C5 C6 1.530(2) . ?
C5 C10 1.560(2) . ?
C5 H5 1.0000 . ?
C6 C7 1.532(2) . ?
C6 H6A 0.9900 . ?
C6 H6B 0.9900 . ?
C7 C8 1.549(2) . ?
C7 H7A 0.9900 . ?
C7 H7B 0.9900 . ?
C8 C26 1.545(2) . ?
C8 C9 1.556(2) . ?
C8 C14 1.591(2) . ?
C9 C11 1.540(2) . ?
C9 C10 1.572(2) . ?
C9 H9 1.0000 . ?
C10 C25 1.544(2) . ?
C11 C12 1.507(2) . ?
C11 H11A 0.9900 . ?
C11 H11B 0.9900 . ?
C12 C13 1.330(2) . ?
C12 H12 0.9500 . ?
C13 C18 1.527(2) . ?
C13 C14 1.540(2) . ?
C14 C15 1.549(2) . ?
C14 C27 1.554(2) . ?
C15 C16 1.529(2) . ?
C15 H15A 0.9900 . ?
C15 H15B 0.9900 . ?
C16 C17 1.536(2) . ?
C16 H16A 0.9900 . ?
C16 H16B 0.9900 . ?
C17 C28 1.529(2) . ?
C17 C18 1.544(2) . ?
C17 C22 1.554(2) . ?
C18 C19 1.549(2) . ?
C18 H18A 1.0000 . ?
C19 C20 1.535(2) . ?
C19 H19A 0.9900 . ?
C19 H19B 0.9900 . ?
C20 C29 1.531(2) . ?
C20 C30 1.532(2) . ?
C20 C21 1.533(2) . ?
C21 C22 1.532(2) . ?
C21 H21A 0.9900 . ?
C21 H21B 0.9900 . ?
C22 H22A 0.9900 . ?
C22 H22B 0.9900 . ?
C23 H23A 0.9800 . ?
C23 H23B 0.9800 . ?
C23 H23C 0.9800 . ?
C24 H24A 0.9800 . ?
C24 H24B 0.9800 . ?
C24 H24C 0.9800 . ?
C25 H25A 0.9800 . ?
C25 H25B 0.9800 . ?
C25 H25C 0.9800 . ?
C26 H26A 0.9800 . ?
C26 H26B 0.9800 . ?
C26 H26C 0.9800 . ?
C27 H27A 0.9800 . ?
C27 H27B 0.9800 . ?
C27 H27C 0.9800 . ?
C30 H30A 0.9800 . ?
C30 H30B 0.9800 . ?
C30 H30C 0.9800 . ?
C29 H29A 0.9800 . ?
C29 H29B 0.9800 . ?
C29 H29C 0.9800 . ?
C28 O28 1.207(2) . ?
C28 O29 1.344(2) . ?
C31 O29 1.452(2) . ?
C31 C32 1.518(3) . ?
C31 H31A 0.9900 . ?
C31 H31B 0.9900 . ?
C32 C33 1.524(3) . ?
C32 C34 1.531(3) . ?
C32 H32 1.0000 . ?
C34 H34A 0.9800 . ?
C34 H34B 0.9800 . ?
C34 H34C 0.9800 . ?
C33 H33A 0.9800 . ?
C33 H33B 0.9800 . ?
C33 H33C 0.9800 . ?
O3 H3O 0.8400 . ?

loop_
_geom_torsion_atom_site_label_1
_geom_torsion_atom_site_label_2
_geom_torsion_atom_site_label_3
_geom_torsion_atom_site_label_4
_geom_torsion
_geom_torsion_site_symmetry_1
_geom_torsion_site_symmetry_2
_geom_torsion_site_symmetry_3
_geom_torsion_site_symmetry_4
_geom_torsion_publ_flag
C10 C1 C2 C3 -58.12(18) . . . . ?
C1 C2 C3 O3 -177.38(14) . . . . ?
C1 C2 C3 C4 60.04(18) . . . . ?
O3 C3 C4 C24 -51.68(19) . . . . ?
C2 C3 C4 C24 72.37(18) . . . . ?
O3 C3 C4 C23 66.05(17) . . . . ?
C2 C3 C4 C23 -169.90(14) . . . . ?
O3 C3 C4 C5 -177.38(14) . . . . ?
C2 C3 C4 C5 -53.33(18) . . . . ?
C24 C4 C5 C6 54.70(19) . . . . ?
C23 C4 C5 C6 -65.83(18) . . . . ?
C3 C4 C5 C6 178.82(14) . . . . ?
C24 C4 C5 C10 -75.52(18) . . . . ?
C23 C4 C5 C10 163.94(14) . . . . ?
C3 C4 C5 C10 48.60(18) . . . . ?
C4 C5 C6 C7 160.70(14) . . . . ?
C10 C5 C6 C7 -64.73(17) . . . . ?
C5 C6 C7 C8 51.17(19) . . . . ?
C6 C7 C8 C26 83.03(17) . . . . ?
C6 C7 C8 C9 -38.87(19) . . . . ?
C6 C7 C8 C14 -157.38(14) . . . . ?
C26 C8 C9 C11 55.10(17) . . . . ?
C7 C8 C9 C11 175.72(13) . . . . ?
C14 C8 C9 C11 -64.71(15) . . . . ?
C26 C8 C9 C10 -77.40(17) . . . . ?
C7 C8 C9 C10 43.22(18) . . . . ?
C14 C8 C9 C10 162.79(13) . . . . ?
C2 C1 C10 C25 -72.83(17) . . . . ?
C2 C1 C10 C5 50.53(17) . . . . ?
C2 C1 C10 C9 163.94(13) . . . . ?
C6 C5 C10 C1 179.55(12) . . . . ?
C4 C5 C10 C1 -47.69(18) . . . . ?
C6 C5 C10 C25 -61.02(17) . . . . ?
C4 C5 C10 C25 71.74(17) . . . . ?
C6 C5 C10 C9 64.29(15) . . . . ?
C4 C5 C10 C9 -162.94(13) . . . . ?
C11 C9 C10 C1 57.18(17) . . . . ?
C8 C9 C10 C1 -172.03(13) . . . . ?
C11 C9 C10 C25 -61.66(18) . . . . ?
C8 C9 C10 C25 69.13(18) . . . . ?
C11 C9 C10 C5 173.37(13) . . . . ?
C8 C9 C10 C5 -55.83(16) . . . . ?
C8 C9 C11 C12 40.89(18) . . . . ?
C10 C9 C11 C12 175.15(14) . . . . ?
C9 C11 C12 C13 -8.7(2) . . . . ?
C11 C12 C13 C18 179.13(16) . . . . ?
C11 C12 C13 C14 0.7(3) . . . . ?
C12 C13 C14 C15 -145.38(16) . . . . ?
C18 C13 C14 C15 36.3(2) . . . . ?
C12 C13 C14 C27 97.71(18) . . . . ?
C18 C13 C14 C27 -80.65(17) . . . . ?
C12 C13 C14 C8 -24.5(2) . . . . ?
C18 C13 C14 C8 157.12(13) . . . . ?
C26 C8 C14 C13 -65.40(16) . . . . ?
C7 C8 C14 C13 175.71(13) . . . . ?
C9 C8 C14 C13 55.06(16) . . . . ?
C26 C8 C14 C15 56.06(16) . . . . ?
C7 C8 C14 C15 -62.83(16) . . . . ?
C9 C8 C14 C15 176.52(12) . . . . ?
C26 C8 C14 C27 174.56(13) . . . . ?
C7 C8 C14 C27 55.67(16) . . . . ?
C9 C8 C14 C27 -64.98(16) . . . . ?
C13 C14 C15 C16 -44.07(18) . . . . ?
C27 C14 C15 C16 73.73(16) . . . . ?
C8 C14 C15 C16 -164.69(13) . . . . ?
C14 C15 C16 C17 58.88(18) . . . . ?
C15 C16 C17 C28 59.54(17) . . . . ?
C15 C16 C17 C18 -61.33(17) . . . . ?
C15 C16 C17 C22 175.24(13) . . . . ?
C12 C13 C18 C17 140.34(15) . . . . ?
C14 C13 C18 C17 -41.25(19) . . . . ?
C12 C13 C18 C19 -93.34(18) . . . . ?
C14 C13 C18 C19 85.07(17) . . . . ?
C28 C17 C18 C13 -69.71(16) . . . . ?
C16 C17 C18 C13 51.67(17) . . . . ?
C22 C17 C18 C13 175.57(13) . . . . ?
C28 C17 C18 C19 163.77(13) . . . . ?
C16 C17 C18 C19 -74.85(16) . . . . ?
C22 C17 C18 C19 49.05(17) . . . . ?
C13 C18 C19 C20 -179.11(13) . . . . ?
C17 C18 C19 C20 -52.43(18) . . . . ?
C18 C19 C20 C29 172.03(15) . . . . ?
C18 C19 C20 C30 -68.23(19) . . . . ?
C18 C19 C20 C21 53.88(19) . . . . ?
C29 C20 C21 C22 -172.86(15) . . . . ?
C30 C20 C21 C22 68.09(19) . . . . ?
C19 C20 C21 C22 -54.62(19) . . . . ?
C20 C21 C22 C17 56.11(19) . . . . ?
C28 C17 C22 C21 -170.10(14) . . . . ?
C16 C17 C22 C21 70.60(18) . . . . ?
C18 C17 C22 C21 -52.19(18) . . . . ?
C16 C17 C28 O28 -138.03(17) . . . . ?
C18 C17 C28 O28 -17.0(2) . . . . ?
C22 C17 C28 O28 101.79(19) . . . . ?
C16 C17 C28 O29 45.18(17) . . . . ?
C18 C17 C28 O29 166.17(13) . . . . ?
C22 C17 C28 O29 -75.00(16) . . . . ?
O29 C31 C32 C33 62.1(2) . . . . ?
O29 C31 C32 C34 -174.95(16) . . . . ?
O28 C28 O29 C31 0.3(2) . . . . ?
C17 C28 O29 C31 177.15(14) . . . . ?
C32 C31 O29 C28 87.33(19) . . . . ?

_cod_database_fobs_code 2109018
